data_4512346
loop_
_publ_author_name
'Shi, Chao'
'Wei, Bin'
'Zhang, Wen'

_publ_section_title
;
 Toward Understanding the Origin of Structural Phase Transition in
 Guanidinium Pyridinium 1,5-Naphthalenedisulfonate
;
_journal_issue 12
_journal_name_full 'Crystal Growth &amp; Design'
_journal_page_first 6570
_journal_paper_doi 10.1021/cg5014895
_journal_volume 14
_journal_year 2014
_chemical_formula_moiety 'C10 H6 O6 S2, C5 H6 N, C H6 N3'
_chemical_formula_sum 'C16 H18 N4 O6 S2'
_chemical_formula_weight 426.48
_chemical_name_systematic
; 
 ? 
;
_space_group_IT_number 2
_symmetry_cell_setting triclinic
_symmetry_space_group_name_Hall '-P 1'
_symmetry_space_group_name_H-M 'P -1'
_atom_sites_solution_hydrogens geom
_atom_sites_solution_primary direct
_atom_sites_solution_secondary difmap
_audit_creation_method SHELXL-97
_cell_angle_alpha 92.292(17)
_cell_angle_beta 100.00(2)
_cell_angle_gamma 90.54(2)
_cell_formula_units_Z 2
_cell_length_a 8.012(6)
_cell_length_b 8.154(7)
_cell_length_c 14.095(12)
_cell_measurement_reflns_used 2402
_cell_measurement_temperature 208(2)
_cell_measurement_theta_max 27.5865
_cell_measurement_theta_min 2.5003
_cell_volume 906.0(13)
_computing_cell_refinement 'CrystalClear (Rigaku Inc., 2008)'
_computing_data_collection 'CrystalClear (Rigaku Inc., 2008)'
_computing_data_reduction 'CrystalClear (Rigaku Inc., 2008)'
_computing_molecular_graphics 'DIAMOND (Brandenburg & Putz, 2005)'
_computing_publication_material 'SHELXL-97 (Sheldrick, 2008)'
_computing_structure_refinement 'SHELXL-97 (Sheldrick, 1997)'
_computing_structure_solution 'SHELXS-97 (Sheldrick, 1990)'
_diffrn_ambient_temperature 208(2)
_diffrn_measured_fraction_theta_full 0.985
_diffrn_measured_fraction_theta_max 0.985
_diffrn_measurement_device_type 'Rigaku, SCXmini'
_diffrn_measurement_method '\w scans'
_diffrn_radiation_monochromator graphite
_diffrn_radiation_source 'fine-focus sealed tube'
_diffrn_radiation_type MoK\a
_diffrn_radiation_wavelength 0.71073
_diffrn_reflns_av_R_equivalents 0.0480
_diffrn_reflns_av_sigmaI/netI 0.0758
_diffrn_reflns_limit_h_max 10
_diffrn_reflns_limit_h_min -10
_diffrn_reflns_limit_k_max 10
_diffrn_reflns_limit_k_min -10
_diffrn_reflns_limit_l_max 18
_diffrn_reflns_limit_l_min -18
_diffrn_reflns_number 9795
_diffrn_reflns_theta_full 27.41
_diffrn_reflns_theta_max 27.41
_diffrn_reflns_theta_min 2.50
_diffrn_standards_decay_% 0
_diffrn_standards_interval_count 180
_diffrn_standards_interval_time 9
_diffrn_standards_number 3
_exptl_absorpt_coefficient_mu 0.338
_exptl_absorpt_correction_T_max 0.910
_exptl_absorpt_correction_T_min 0.891
_exptl_absorpt_correction_type multi-scan
_exptl_absorpt_process_details 'CrystalClear (Rigaku Inc., 2008)'
_exptl_crystal_colour colourless
_exptl_crystal_density_diffrn 1.563
_exptl_crystal_density_method 'not measured'
_exptl_crystal_description block
_exptl_crystal_F_000 444
_exptl_crystal_size_max 0.34
_exptl_crystal_size_mid 0.30
_exptl_crystal_size_min 0.28
_refine_diff_density_max 0.327
_refine_diff_density_min -0.513
_refine_diff_density_rms 0.083
_refine_ls_extinction_method none
_refine_ls_goodness_of_fit_ref 0.979
_refine_ls_hydrogen_treatment mixed
_refine_ls_matrix_type full
_refine_ls_number_parameters 253
_refine_ls_number_reflns 4075
_refine_ls_number_restraints 0
_refine_ls_restrained_S_all 0.979
_refine_ls_R_factor_all 0.0688
_refine_ls_R_factor_gt 0.0479
_refine_ls_shift/su_max 0.000
_refine_ls_shift/su_mean 0.000
_refine_ls_structure_factor_coef Fsqd
_refine_ls_weighting_details 'calc w=1/[\s^2^(Fo^2^)+(0.0650P)^2^+0.0000P] where P=(Fo^2^+2Fc^2^)/3'
_refine_ls_weighting_scheme calc
_refine_ls_wR_factor_gt 0.1142
_refine_ls_wR_factor_ref 0.1353
_reflns_number_gt 2834
_reflns_number_total 4138
_reflns_threshold_expression >2sigma(I)
_cod_data_source_file cg5014895_si_003.cif
_cod_data_source_block 11-208K
_cod_depositor_comments
;
The following automatic conversions were performed:

'_exptl_absorpt_correction_type' value 'Multi-scan' changed to
'multi-scan' according to
/home/saulius/struct/COD-crude-data--automatic-downloads/rss-feeds/ACS/lib/dictionaries/cif_core.dic
dictionary named 'cif_core.dic' version 2.4.2 from 2011-04-26.

Automatic conversion script
Id: cif_fix_values 2935 2014-11-11 08:27:57Z andrius 

 Adding full bibliography for 4512336--4512373.cif.
;
_cod_database_code 4512346

loop_
_symmetry_equiv_pos_as_xyz
'x, y, z'
'-x, -y, -z'

loop_
_atom_site_label
_atom_site_type_symbol
_atom_site_fract_x
_atom_site_fract_y
_atom_site_fract_z
_atom_site_U_iso_or_equiv
_atom_site_adp_type
_atom_site_occupancy
_atom_site_symmetry_multiplicity
_atom_site_calc_flag
_atom_site_refinement_flags
C1 C 0.1773(4) 0.7720(4) 0.3473(2) 0.0396(7) Uani 1 1 d .
H1A H 0.2137 0.7249 0.4062 0.048 Uiso 1 1 calc R
C2 C 0.2103(4) 0.6998(4) 0.2645(3) 0.0443(8) Uani 1 1 d .
H2A H 0.2733 0.6043 0.2664 0.053 Uiso 1 1 calc R
C3 C 0.1517(4) 0.7664(4) 0.1792(2) 0.0482(9) Uani 1 1 d .
H3A H 0.1740 0.7160 0.1225 0.058 Uiso 1 1 calc R
C4 C 0.0586(4) 0.9090(4) 0.1754(2) 0.0476(9) Uani 1 1 d .
H4A H 0.0157 0.9541 0.1167 0.057 Uiso 1 1 calc R
C5 C 0.0319(4) 0.9812(4) 0.2605(3) 0.0434(8) Uani 1 1 d .
H5A H -0.0277 1.0785 0.2606 0.052 Uiso 1 1 calc R
C6 C 0.4044(3) 0.1276(3) 0.09064(18) 0.0233(6) Uani 1 1 d .
C7 C 0.4677(3) 0.0534(3) 0.17438(19) 0.0292(6) Uani 1 1 d .
H7A H 0.4390 0.0925 0.2322 0.035 Uiso 1 1 calc R
C8 C 0.5762(4) -0.0821(3) 0.17393(19) 0.0313(6) Uani 1 1 d .
H8A H 0.6195 -0.1312 0.2313 0.038 Uiso 1 1 calc R
C9 C 0.3826(4) 0.1408(3) -0.08859(19) 0.0276(6) Uani 1 1 d .
H9A H 0.3117 0.2305 -0.0890 0.033 Uiso 1 1 calc R
C10 C 0.4447(3) 0.0693(3) -0.00036(18) 0.0236(6) Uani 1 1 d .
C11 C 0.3862(3) 0.2000(3) 0.48001(18) 0.0227(5) Uani 1 1 d .
C12 C 0.4867(3) 0.2805(3) 0.42659(19) 0.0273(6) Uani 1 1 d .
H12A H 0.4595 0.3856 0.4064 0.033 Uiso 1 1 calc R
C13 C 0.6313(3) 0.2032(3) 0.40255(19) 0.0302(6) Uani 1 1 d .
H13A H 0.7004 0.2589 0.3675 0.036 Uiso 1 1 calc R
C14 C 0.3288(3) -0.0485(3) 0.57014(18) 0.0255(6) Uani 1 1 d .
H14A H 0.2350 0.0013 0.5889 0.031 Uiso 1 1 calc R
C15 C 0.4273(3) 0.0389(3) 0.51348(17) 0.0205(5) Uani 1 1 d .
C16 C 0.8018(3) 0.4288(3) 0.19188(18) 0.0244(6) Uani 1 1 d .
N1 N 0.0915(3) 0.9121(4) 0.34309(19) 0.0448(7) Uani 1 1 d .
H1B H 0.0742 0.9594 0.3961 0.054 Uiso 1 1 calc R
N2 N 0.6638(3) 0.4998(3) 0.21350(16) 0.0299(5) Uani 1 1 d .
H2B H 0.6603 0.5310 0.2721 0.036 Uiso 1 1 calc R
H2C H 0.5781 0.5146 0.1689 0.036 Uiso 1 1 calc R
N3 N 0.8045(3) 0.3776(3) 0.10128(16) 0.0339(6) Uani 1 1 d .
H3B H 0.8925 0.3294 0.0870 0.041 Uiso 1 1 calc R
H3C H 0.7183 0.3928 0.0570 0.041 Uiso 1 1 calc R
N4 N 0.9336(3) 0.4056(3) 0.25968(16) 0.0325(6) Uani 1 1 d .
H4B H 0.9308 0.4366 0.3184 0.039 Uiso 1 1 calc R
H4C H 1.0225 0.3596 0.2452 0.039 Uiso 1 1 calc R
O1 O 0.2515(2) 0.3178(2) 0.19808(13) 0.0327(5) Uani 1 1 d .
O2 O 0.1105(2) 0.2612(2) 0.03339(13) 0.0336(5) Uani 1 1 d .
O3 O 0.3607(2) 0.4400(2) 0.06664(13) 0.0304(5) Uani 1 1 d .
O4 O 0.0584(2) 0.1834(2) 0.47064(14) 0.0307(5) Uani 1 1 d .
O5 O 0.2236(3) 0.3324(2) 0.60819(13) 0.0362(5) Uani 1 1 d .
O6 O 0.1856(3) 0.4486(2) 0.44989(14) 0.0359(5) Uani 1 1 d .
S1 S 0.27032(8) 0.29959(8) 0.09759(5) 0.02515(18) Uani 1 1 d .
S2 S 0.19868(8) 0.30137(8) 0.50384(5) 0.02481(18) Uani 1 1 d .

loop_
_atom_site_aniso_label
_atom_site_aniso_U_11
_atom_site_aniso_U_22
_atom_site_aniso_U_33
_atom_site_aniso_U_23
_atom_site_aniso_U_13
_atom_site_aniso_U_12
C1 0.0394(18) 0.0435(19) 0.0343(17) 0.0062(14) 0.0010(14) -0.0023(15)
C2 0.0427(19) 0.0306(17) 0.058(2) -0.0101(15) 0.0071(17) 0.0059(14)
C3 0.050(2) 0.061(2) 0.0353(18) -0.0149(16) 0.0175(16) -0.0028(18)
C4 0.049(2) 0.051(2) 0.0416(19) 0.0125(16) 0.0045(16) -0.0083(17)
C5 0.0333(18) 0.0348(18) 0.059(2) -0.0046(15) -0.0005(16) 0.0041(14)
C6 0.0218(13) 0.0238(14) 0.0242(13) -0.0033(10) 0.0045(11) 0.0018(10)
C7 0.0296(15) 0.0334(16) 0.0250(14) -0.0048(11) 0.0072(12) 0.0054(12)
C8 0.0368(17) 0.0337(16) 0.0236(14) 0.0041(11) 0.0050(12) 0.0101(13)
C9 0.0286(15) 0.0264(14) 0.0284(14) 0.0000(11) 0.0061(12) 0.0100(11)
C10 0.0219(13) 0.0235(14) 0.0256(14) -0.0021(10) 0.0053(11) 0.0018(11)
C11 0.0209(13) 0.0235(14) 0.0235(13) -0.0009(10) 0.0036(10) 0.0035(10)
C12 0.0277(15) 0.0252(14) 0.0289(14) 0.0047(11) 0.0043(12) 0.0011(11)
C13 0.0285(15) 0.0354(16) 0.0294(15) 0.0072(12) 0.0115(12) -0.0023(12)
C14 0.0205(13) 0.0309(15) 0.0268(14) 0.0010(11) 0.0084(11) 0.0035(11)
C15 0.0203(13) 0.0257(13) 0.0147(11) -0.0015(9) 0.0013(10) -0.0003(10)
C16 0.0258(14) 0.0232(14) 0.0243(14) 0.0017(10) 0.0043(11) 0.0000(11)
N1 0.0328(15) 0.0621(19) 0.0389(16) -0.0205(13) 0.0096(12) 0.0032(13)
N2 0.0256(12) 0.0359(14) 0.0274(12) -0.0053(10) 0.0040(10) 0.0054(10)
N3 0.0286(13) 0.0499(16) 0.0219(12) -0.0037(10) 0.0009(10) 0.0126(11)
N4 0.0237(12) 0.0472(15) 0.0270(12) 0.0022(11) 0.0051(10) 0.0063(11)
O1 0.0356(11) 0.0368(12) 0.0269(10) -0.0057(8) 0.0104(9) 0.0096(9)
O2 0.0214(10) 0.0451(12) 0.0316(11) -0.0097(9) -0.0003(8) 0.0072(9)
O3 0.0328(11) 0.0260(10) 0.0322(11) 0.0007(8) 0.0054(9) 0.0037(8)
O4 0.0198(10) 0.0329(11) 0.0376(11) -0.0101(8) 0.0023(8) 0.0014(8)
O5 0.0388(12) 0.0462(13) 0.0226(10) -0.0100(9) 0.0048(9) 0.0084(10)
O6 0.0376(12) 0.0300(11) 0.0406(12) 0.0051(9) 0.0067(10) 0.0117(9)
S1 0.0235(4) 0.0268(4) 0.0251(4) -0.0048(3) 0.0052(3) 0.0062(3)
S2 0.0242(4) 0.0255(4) 0.0243(4) -0.0048(3) 0.0041(3) 0.0053(3)

loop_
_atom_type_symbol
_atom_type_description
_atom_type_scat_dispersion_real
_atom_type_scat_dispersion_imag
_atom_type_scat_source
C C 0.0033 0.0016 'International Tables Vol C Tables 4.2.6.8 and 6.1.1.4'
H H 0.0000 0.0000 'International Tables Vol C Tables 4.2.6.8 and 6.1.1.4'
N N 0.0061 0.0033 'International Tables Vol C Tables 4.2.6.8 and 6.1.1.4'
O O 0.0106 0.0060 'International Tables Vol C Tables 4.2.6.8 and 6.1.1.4'
S S 0.1246 0.1234 'International Tables Vol C Tables 4.2.6.8 and 6.1.1.4'

loop_
_geom_angle_atom_site_label_1
_geom_angle_atom_site_label_2
_geom_angle_atom_site_label_3
_geom_angle
_geom_angle_site_symmetry_1
_geom_angle_site_symmetry_3
N1 C1 C2 119.0(3) . .
N1 C1 H1A 120.5 . .
C2 C1 H1A 120.5 . .
C3 C2 C1 119.9(3) . .
C3 C2 H2A 120.0 . .
C1 C2 H2A 120.0 . .
C2 C3 C4 120.7(3) . .
C2 C3 H3A 119.7 . .
C4 C3 H3A 119.7 . .
C5 C4 C3 117.8(3) . .
C5 C4 H4A 121.1 . .
C3 C4 H4A 121.1 . .
N1 C5 C4 119.8(3) . .
N1 C5 H5A 120.1 . .
C4 C5 H5A 120.1 . .
C7 C6 C10 121.2(2) . .
C7 C6 S1 117.9(2) . .
C10 C6 S1 120.89(19) . .
C6 C7 C8 120.7(2) . .
C6 C7 H7A 119.7 . .
C8 C7 H7A 119.7 . .
C9 C8 C7 119.7(3) 2_655 .
C9 C8 H8A 120.2 2_655 .
C7 C8 H8A 120.2 . .
C8 C9 C10 121.9(3) 2_655 .
C8 C9 H9A 119.0 2_655 .
C10 C9 H9A 119.0 . .
C9 C10 C6 123.5(2) . .
C9 C10 C10 119.1(3) . 2_655
C6 C10 C10 117.4(3) . 2_655
C12 C11 C15 121.1(2) . .
C12 C11 S2 117.6(2) . .
C15 C11 S2 121.26(19) . .
C11 C12 C13 119.7(3) . .
C11 C12 H12A 120.1 . .
C13 C12 H12A 120.1 . .
C14 C13 C12 121.0(3) 2_656 .
C14 C13 H13A 119.5 2_656 .
C12 C13 H13A 119.5 . .
C13 C14 C15 121.4(3) 2_656 .
C13 C14 H14A 119.3 2_656 .
C15 C14 H14A 119.3 . .
C14 C15 C15 118.5(3) . 2_656
C14 C15 C11 123.2(2) . .
C15 C15 C11 118.3(3) 2_656 .
N4 C16 N2 120.4(2) . .
N4 C16 N3 120.1(3) . .
N2 C16 N3 119.5(2) . .
C5 N1 C1 122.7(3) . .
C5 N1 H1B 118.6 . .
C1 N1 H1B 118.6 . .
C16 N2 H2B 120.0 . .
C16 N2 H2C 120.0 . .
H2B N2 H2C 120.0 . .
C16 N3 H3B 120.0 . .
C16 N3 H3C 120.0 . .
H3B N3 H3C 120.0 . .
C16 N4 H4B 120.0 . .
C16 N4 H4C 120.0 . .
H4B N4 H4C 120.0 . .
O1 S1 O2 112.78(13) . .
O1 S1 O3 112.26(12) . .
O2 S1 O3 112.56(13) . .
O1 S1 C6 105.65(12) . .
O2 S1 C6 107.17(12) . .
O3 S1 C6 105.78(13) . .
O6 S2 O5 113.73(12) . .
O6 S2 O4 113.11(13) . .
O5 S2 O4 111.46(12) . .
O6 S2 C11 106.34(13) . .
O5 S2 C11 106.04(12) . .
O4 S2 C11 105.40(13) . .

loop_
_geom_bond_atom_site_label_1
_geom_bond_atom_site_label_2
_geom_bond_distance
_geom_bond_site_symmetry_2
C1 N1 1.336(4) .
C1 C2 1.354(4) .
C1 H1A 0.9300 .
C2 C3 1.350(5) .
C2 H2A 0.9300 .
C3 C4 1.385(5) .
C3 H3A 0.9300 .
C4 C5 1.367(5) .
C4 H4A 0.9300 .
C5 N1 1.329(4) .
C5 H5A 0.9300 .
C6 C7 1.368(4) .
C6 C10 1.440(3) .
C6 S1 1.785(3) .
C7 C8 1.412(4) .
C7 H7A 0.9300 .
C8 C9 1.371(4) 2_655
C8 H8A 0.9300 .
C9 C8 1.371(4) 2_655
C9 C10 1.408(4) .
C9 H9A 0.9300 .
C10 C10 1.442(5) 2_655
C11 C12 1.374(4) .
C11 C15 1.435(4) .
C11 S2 1.797(3) .
C12 C13 1.410(4) .
C12 H12A 0.9300 .
C13 C14 1.358(4) 2_656
C13 H13A 0.9300 .
C14 C13 1.358(4) 2_656
C14 C15 1.423(3) .
C14 H14A 0.9300 .
C15 C15 1.432(5) 2_656
C16 N4 1.316(3) .
C16 N2 1.329(3) .
C16 N3 1.331(3) .
N1 H1B 0.8600 .
N2 H2B 0.8600 .
N2 H2C 0.8600 .
N3 H3B 0.8600 .
N3 H3C 0.8600 .
N4 H4B 0.8600 .
N4 H4C 0.8600 .
O1 S1 1.452(2) .
O2 S1 1.457(2) .
O3 S1 1.469(2) .
O4 S2 1.472(2) .
O5 S2 1.461(2) .
O6 S2 1.442(2) .

loop_
_geom_hbond_atom_site_label_D
_geom_hbond_atom_site_label_H
_geom_hbond_atom_site_label_A
_geom_hbond_distance_DH
_geom_hbond_distance_HA
_geom_hbond_distance_DA
_geom_hbond_angle_DHA
_geom_hbond_site_symmetry_A
N2 H2C O3 0.86 2.13 2.928(3) 155.0 .
N2 H2C S1 0.86 3.01 3.630(3) 130.3 .
N1 H1B O4 0.86 2.09 2.838(4) 145.6 1_565
N1 H1B O4 0.86 2.62 3.192(4) 125.0 2_566
N2 H2B O5 0.86 2.06 2.814(3) 146.1 2_666
N3 H3B O2 0.86 2.09 2.935(4) 166.5 1_655
N3 H3B S1 0.86 3.02 3.801(4) 152.4 1_655
N3 H3C O3 0.86 2.26 2.966(3) 139.0 2_665
N4 H4B O6 0.86 2.51 3.069(4) 123.8 1_655
N4 H4B O5 0.86 2.55 3.188(3) 132.2 2_666
N4 H4C O1 0.86 2.08 2.917(4) 163.0 1_655
